data_2231152
loop_
_publ_author_name
'Nie, Xue'
'Qu, Jing-Nian'

_publ_section_title
;
 Poly[aqua[\m~5~-5-(isonicotinamido)isophthalato][\m~4~-5-(isonicotinamido)isophthalato]cerium(III)silver(I)]
;
_journal_coeditor_code HY2446
_journal_issue 8
_journal_name_full 'Acta Crystallographica Section E'
_journal_page_first m1107
_journal_page_last m1108
_journal_paper_doi 10.1107/S1600536811027668
_journal_volume 67
_journal_year 2011
_chemical_formula_iupac '[Ag Ce (C14 H8 N2 O5)2 (H2 O)]'
_chemical_formula_moiety 'C28 H18 Ag Ce N4 O11'
_chemical_formula_sum 'C28 H18 Ag Ce N4 O11'
_chemical_formula_weight 834.45
_chemical_name_systematic
;
Poly[aqua[\m~5~-5-(isonicotinamido)isophthalato][\m~4~-5-
(isonicotinamido)isophthalato]cerium(III)silver(I)]
;
_space_group_IT_number 2
_symmetry_cell_setting triclinic
_symmetry_space_group_name_Hall '-P 1'
_symmetry_space_group_name_H-M 'P -1'
_atom_sites_solution_hydrogens geom
_atom_sites_solution_primary direct
_atom_sites_solution_secondary difmap
_audit_creation_method SHELXL-97
_cell_angle_alpha 107.8530(10)
_cell_angle_beta 106.778(2)
_cell_angle_gamma 102.885(2)
_cell_formula_units_Z 2
_cell_length_a 10.4869(14)
_cell_length_b 11.1540(15)
_cell_length_c 13.7276(18)
_cell_measurement_reflns_used 4777
_cell_measurement_temperature 293(2)
_cell_measurement_theta_max 25.02
_cell_measurement_theta_min 2.04
_cell_volume 1375.2(3)
_computing_cell_refinement 'SAINT (Bruker, 2007)'
_computing_data_collection 'SMART (Bruker, 2007)'
_computing_data_reduction 'SAINT (Bruker, 2007)'
_computing_molecular_graphics 'SHELXTL (Sheldrick, 2008)'
_computing_publication_material 'SHELXTL (Sheldrick, 2008)'
_computing_structure_refinement 'SHELXTL (Sheldrick, 2008)'
_computing_structure_solution 'SHELXTL (Sheldrick, 2008)'
_diffrn_ambient_temperature 293(2)
_diffrn_measured_fraction_theta_full 0.981
_diffrn_measured_fraction_theta_max 0.981
_diffrn_measurement_device_type 'Bruker APEX CCD'
_diffrn_measurement_method '\f and \w'
_diffrn_radiation_monochromator graphite
_diffrn_radiation_source 'fine-focus sealed tube'
_diffrn_radiation_type MoK\a
_diffrn_radiation_wavelength 0.71073
_diffrn_reflns_av_R_equivalents 0.0527
_diffrn_reflns_av_sigmaI/netI 0.0641
_diffrn_reflns_limit_h_max 12
_diffrn_reflns_limit_h_min -12
_diffrn_reflns_limit_k_max 13
_diffrn_reflns_limit_k_min -11
_diffrn_reflns_limit_l_max 12
_diffrn_reflns_limit_l_min -16
_diffrn_reflns_number 6903
_diffrn_reflns_theta_full 25.02
_diffrn_reflns_theta_max 25.02
_diffrn_reflns_theta_min 2.04
_exptl_absorpt_coefficient_mu 2.418
_exptl_absorpt_correction_T_max 0.7940
_exptl_absorpt_correction_T_min 0.6434
_exptl_absorpt_correction_type multi-scan
_exptl_absorpt_process_details '(SADABS; Bruker, 2001)'
_exptl_crystal_colour colorless
_exptl_crystal_density_diffrn 2.015
_exptl_crystal_density_method 'not measured'
_exptl_crystal_description block
_exptl_crystal_F_000 814
_exptl_crystal_size_max 0.20
_exptl_crystal_size_mid 0.14
_exptl_crystal_size_min 0.10
_refine_diff_density_max 1.395
_refine_diff_density_min -1.444
_refine_ls_extinction_method none
_refine_ls_goodness_of_fit_ref 0.969
_refine_ls_hydrogen_treatment constr
_refine_ls_matrix_type full
_refine_ls_number_parameters 406
_refine_ls_number_reflns 4777
_refine_ls_number_restraints 0
_refine_ls_restrained_S_all 0.969
_refine_ls_R_factor_all 0.0398
_refine_ls_R_factor_gt 0.0347
_refine_ls_shift/su_max 0.001
_refine_ls_shift/su_mean 0.000
_refine_ls_structure_factor_coef Fsqd
_refine_ls_weighting_details 'calc w=1/[\s^2^(Fo^2^)+(0.0347P)^2^] where P=(Fo^2^+2Fc^2^)/3'
_refine_ls_weighting_scheme calc
_refine_ls_wR_factor_gt 0.0789
_refine_ls_wR_factor_ref 0.0806
_reflns_number_gt 4178
_reflns_number_total 4777
_reflns_threshold_expression I>2\s(I)
_cod_data_source_file hy2446.cif
_cod_data_source_block I
_cod_database_code 2231152
_cod_database_fobs_code 2231152

loop_
_symmetry_equiv_pos_as_xyz
'x, y, z'
'-x, -y, -z'

loop_
_atom_site_type_symbol
_atom_site_label
_atom_site_fract_x
_atom_site_fract_y
_atom_site_fract_z
_atom_site_U_iso_or_equiv
_atom_site_adp_type
_atom_site_calc_flag
_atom_site_refinement_flags
_atom_site_occupancy
_atom_site_symmetry_multiplicity
Ag Ag1 0.88225(5) 0.23184(7) 1.55049(4) 0.06266(18) Uani d . 1 1
Ce Ce1 0.63603(3) 0.45288(2) 0.61285(2) 0.01607(9) Uani d . 1 1
C C1 0.3260(5) 0.5683(4) 0.5961(4) 0.0200(10) Uani d . 1 1
C C2 0.2981(5) 0.5843(4) 0.7000(4) 0.0202(10) Uani d . 1 1
C C3 0.1600(5) 0.5553(4) 0.6961(4) 0.0222(10) Uani d . 1 1
H H3 0.0837 0.5240 0.6288 0.027 Uiso calc R 1 1
C C4 0.1376(5) 0.5735(5) 0.7933(4) 0.0234(10) Uani d . 1 1
C C5 0.2530(5) 0.6195(5) 0.8932(4) 0.0247(11) Uani d . 1 1
H H5 0.2378 0.6312 0.9584 0.030 Uiso calc R 1 1
C C6 0.3879(5) 0.6476(4) 0.8964(4) 0.0209(10) Uani d . 1 1
C C7 0.4116(5) 0.6312(4) 0.8000(4) 0.0223(10) Uani d . 1 1
H H7 0.5037 0.6517 0.8023 0.027 Uiso calc R 1 1
C C8 -0.0077(5) 0.5580(5) 0.7942(4) 0.0240(11) Uani d . 1 1
C C9 0.5223(5) 0.6542(5) 1.0769(4) 0.0236(11) Uani d . 1 1
C C10 0.6688(5) 0.7096(5) 1.1656(4) 0.0260(11) Uani d . 1 1
C C11 0.6840(6) 0.7319(6) 1.2735(4) 0.0398(14) Uani d . 1 1
H H11 0.6052 0.7199 1.2925 0.048 Uiso calc R 1 1
C C12 0.8176(6) 0.7723(7) 1.3521(4) 0.0469(16) Uani d . 1 1
H H12 0.8272 0.7904 1.4252 0.056 Uiso calc R 1 1
C C13 0.9185(6) 0.7691(7) 1.2276(5) 0.0481(16) Uani d . 1 1
H H13 0.9993 0.7828 1.2112 0.058 Uiso calc R 1 1
C C14 0.7895(6) 0.7313(6) 1.1433(4) 0.0418(14) Uani d . 1 1
H H14 0.7840 0.7205 1.0721 0.050 Uiso calc R 1 1
C C15 0.6561(5) 0.2158(5) 0.6570(4) 0.0240(11) Uani d . 1 1
C C16 0.6919(5) 0.1164(4) 0.7036(4) 0.0217(10) Uani d . 1 1
C C17 0.7361(5) 0.1512(5) 0.8175(4) 0.0258(11) Uani d . 1 1
H H17 0.7431 0.2353 0.8638 0.031 Uiso calc R 1 1
C C18 0.7693(5) 0.0620(5) 0.8619(4) 0.0252(11) Uani d . 1 1
C C19 0.7550(5) -0.0648(5) 0.7921(4) 0.0241(11) Uani d . 1 1
H H19 0.7773 -0.1255 0.8219 0.029 Uiso calc R 1 1
C C20 0.7076(5) -0.1014(4) 0.6784(4) 0.0215(10) Uani d . 1 1
C C21 0.6768(5) -0.0101(4) 0.6344(4) 0.0223(10) Uani d . 1 1
H H21 0.6460 -0.0340 0.5582 0.027 Uiso calc R 1 1
C C22 0.6810(5) -0.2419(5) 0.6031(4) 0.0212(10) Uani d . 1 1
C C23 0.7450(6) 0.0246(5) 1.0210(4) 0.0356(13) Uani d . 1 1
C C24 0.7834(6) 0.0781(5) 1.1428(4) 0.0318(12) Uani d . 1 1
C C25 0.6756(6) 0.0579(6) 1.1812(5) 0.0428(14) Uani d . 1 1
H H25 0.5819 0.0151 1.1312 0.051 Uiso calc R 1 1
C C26 0.7064(7) 0.1008(6) 1.2925(5) 0.0437(14) Uani d . 1 1
H H26 0.6321 0.0865 1.3165 0.052 Uiso calc R 1 1
C C27 0.9447(6) 0.1839(6) 1.3330(5) 0.0452(15) Uani d . 1 1
H H27 1.0375 0.2270 1.3846 0.054 Uiso calc R 1 1
C C28 0.9196(6) 0.1435(6) 1.2209(4) 0.0384(14) Uani d . 1 1
H H28 0.9950 0.1608 1.1985 0.046 Uiso calc R 1 1
N N1 0.9338(5) 0.7871(5) 1.3303(4) 0.0409(12) Uani d . 1 1
N N2 0.5085(4) 0.6990(4) 0.9965(3) 0.0249(9) Uani d . 1 1
H H2 0.5787 0.7647 1.0061 0.030 Uiso calc R 1 1
N N3 0.8395(5) 0.1627(5) 1.3687(4) 0.0401(12) Uani d . 1 1
N N4 0.8112(5) 0.0994(4) 0.9783(3) 0.0285(10) Uani d . 1 1
H H4 0.8810 0.1721 1.0226 0.034 Uiso calc R 1 1
O O1 0.4458(3) 0.5621(3) 0.5960(2) 0.0233(7) Uani d . 1 1
O O2 0.2324(4) 0.5616(4) 0.5135(3) 0.0329(9) Uani d . 1 1
O O3 -0.1121(3) 0.4777(3) 0.7074(3) 0.0280(8) Uani d . 1 1
O O4 -0.0163(4) 0.6309(4) 0.8809(3) 0.0341(9) Uani d . 1 1
O O5 0.4260(4) 0.5710(3) 1.0791(3) 0.0316(8) Uani d . 1 1
O O6 0.6166(4) 0.3009(3) 0.7118(3) 0.0280(8) Uani d . 1 1
O O7 0.6661(4) 0.2109(3) 0.5664(2) 0.0241(7) Uani d . 1 1
O O8 0.6024(4) -0.2802(3) 0.5023(3) 0.0270(8) Uani d . 1 1
O O9 0.7369(3) -0.3125(3) 0.6448(3) 0.0259(8) Uani d . 1 1
O O10 0.6548(5) -0.0862(4) 0.9625(3) 0.0639(14) Uani d . 1 1
O O1W 0.7032(3) 0.5815(3) 0.8217(3) 0.0266(8) Uani d . 1 1
H H1WB 0.7778 0.5704 0.8568 0.032 Uiso d R 1 1
H H1WA 0.6372 0.5446 0.8383 0.032 Uiso d R 1 1

loop_
_atom_site_aniso_label
_atom_site_aniso_U_11
_atom_site_aniso_U_22
_atom_site_aniso_U_33
_atom_site_aniso_U_12
_atom_site_aniso_U_13
_atom_site_aniso_U_23
Ag1 0.0349(3) 0.1311(5) 0.0321(3) 0.0401(3) 0.0142(2) 0.0360(3)
Ce1 0.01710(15) 0.01732(14) 0.01439(14) 0.00767(11) 0.00504(11) 0.00675(10)
C1 0.022(3) 0.018(2) 0.019(2) 0.006(2) 0.008(2) 0.005(2)
C2 0.020(3) 0.025(2) 0.020(2) 0.012(2) 0.009(2) 0.011(2)
C3 0.020(3) 0.025(2) 0.017(2) 0.008(2) 0.003(2) 0.007(2)
C4 0.022(3) 0.027(3) 0.021(3) 0.009(2) 0.008(2) 0.009(2)
C5 0.026(3) 0.033(3) 0.015(2) 0.015(2) 0.006(2) 0.009(2)
C6 0.021(3) 0.021(2) 0.018(2) 0.007(2) 0.004(2) 0.008(2)
C7 0.019(3) 0.027(3) 0.024(3) 0.010(2) 0.009(2) 0.012(2)
C8 0.022(3) 0.030(3) 0.020(3) 0.009(2) 0.006(2) 0.013(2)
C9 0.024(3) 0.026(3) 0.015(2) 0.006(2) 0.005(2) 0.005(2)
C10 0.028(3) 0.027(3) 0.025(3) 0.011(2) 0.008(2) 0.013(2)
C11 0.026(3) 0.072(4) 0.025(3) 0.019(3) 0.011(2) 0.021(3)
C12 0.035(4) 0.081(5) 0.023(3) 0.024(3) 0.006(3) 0.020(3)
C13 0.025(3) 0.082(5) 0.040(4) 0.017(3) 0.011(3) 0.030(3)
C14 0.032(3) 0.070(4) 0.022(3) 0.011(3) 0.011(3) 0.021(3)
C15 0.021(3) 0.024(3) 0.029(3) 0.010(2) 0.008(2) 0.015(2)
C16 0.022(3) 0.019(2) 0.026(3) 0.008(2) 0.008(2) 0.012(2)
C17 0.034(3) 0.020(2) 0.024(3) 0.010(2) 0.012(2) 0.008(2)
C18 0.029(3) 0.024(3) 0.019(2) 0.006(2) 0.009(2) 0.008(2)
C19 0.027(3) 0.023(2) 0.024(3) 0.011(2) 0.005(2) 0.013(2)
C20 0.023(3) 0.018(2) 0.024(3) 0.007(2) 0.008(2) 0.010(2)
C21 0.023(3) 0.023(2) 0.020(2) 0.008(2) 0.006(2) 0.010(2)
C22 0.017(3) 0.026(2) 0.022(3) 0.006(2) 0.009(2) 0.011(2)
C23 0.041(3) 0.029(3) 0.030(3) 0.007(3) 0.009(3) 0.011(3)
C24 0.040(3) 0.030(3) 0.028(3) 0.011(3) 0.013(3) 0.015(2)
C25 0.034(3) 0.048(3) 0.032(3) 0.006(3) 0.005(3) 0.011(3)
C26 0.041(4) 0.063(4) 0.035(3) 0.020(3) 0.020(3) 0.024(3)
C27 0.035(4) 0.076(4) 0.033(3) 0.026(3) 0.013(3) 0.028(3)
C28 0.041(4) 0.058(4) 0.028(3) 0.023(3) 0.018(3) 0.024(3)
N1 0.026(3) 0.064(3) 0.028(3) 0.016(2) 0.004(2) 0.018(2)
N2 0.019(2) 0.030(2) 0.020(2) 0.0024(18) 0.0017(18) 0.0124(18)
N3 0.043(3) 0.061(3) 0.030(3) 0.029(3) 0.018(2) 0.023(2)
N4 0.036(3) 0.023(2) 0.018(2) 0.0039(19) 0.0031(19) 0.0088(18)
O1 0.0193(18) 0.0286(18) 0.0219(17) 0.0091(15) 0.0082(15) 0.0089(15)
O2 0.028(2) 0.060(2) 0.0197(18) 0.0253(19) 0.0103(16) 0.0198(18)
O3 0.0173(18) 0.038(2) 0.0197(18) 0.0067(16) 0.0035(15) 0.0058(16)
O4 0.0186(19) 0.049(2) 0.0256(19) 0.0095(17) 0.0089(16) 0.0045(17)
O5 0.025(2) 0.042(2) 0.0259(19) 0.0067(17) 0.0073(16) 0.0177(17)
O6 0.043(2) 0.0247(18) 0.0283(19) 0.0201(17) 0.0185(17) 0.0148(16)
O7 0.032(2) 0.0250(17) 0.0207(18) 0.0128(15) 0.0115(15) 0.0124(15)
O8 0.031(2) 0.0209(17) 0.0209(18) 0.0057(15) 0.0036(16) 0.0054(15)
O9 0.0257(19) 0.0216(17) 0.0313(19) 0.0120(15) 0.0069(16) 0.0128(15)
O10 0.083(4) 0.044(2) 0.033(2) -0.021(2) 0.020(2) 0.007(2)
O1W 0.0233(19) 0.0369(19) 0.0245(18) 0.0140(16) 0.0117(15) 0.0134(16)

loop_
_atom_type_symbol
_atom_type_description
_atom_type_scat_dispersion_real
_atom_type_scat_dispersion_imag
_atom_type_scat_source
C C 0.0033 0.0016 'International Tables Vol C Tables 4.2.6.8 and 6.1.1.4'
H H 0.0000 0.0000 'International Tables Vol C Tables 4.2.6.8 and 6.1.1.4'
N N 0.0061 0.0033 'International Tables Vol C Tables 4.2.6.8 and 6.1.1.4'
O O 0.0106 0.0060 'International Tables Vol C Tables 4.2.6.8 and 6.1.1.4'
Ag Ag -0.8971 1.1015 'International Tables Vol C Tables 4.2.6.8 and 6.1.1.4'
Ce Ce -0.2486 2.6331 'International Tables Vol C Tables 4.2.6.8 and 6.1.1.4'

loop_
_geom_angle_atom_site_label_1
_geom_angle_atom_site_label_2
_geom_angle_atom_site_label_3
_geom_angle_site_symmetry_1
_geom_angle_site_symmetry_3
_geom_angle
N1 Ag1 N3 2_768 . 121.79(16)
N1 Ag1 O7 2_768 1_556 124.05(14)
N3 Ag1 O7 . 1_556 106.74(14)
O9 Ce1 O8 1_565 2_656 133.09(10)
O9 Ce1 O6 1_565 . 142.14(11)
O8 Ce1 O6 2_656 . 76.29(11)
O9 Ce1 O3 1_565 1_655 83.67(11)
O8 Ce1 O3 2_656 1_655 141.72(10)
O6 Ce1 O3 . 1_655 77.23(11)
O9 Ce1 O2 1_565 2_666 77.92(11)
O8 Ce1 O2 2_656 2_666 105.14(11)
O6 Ce1 O2 . 2_666 122.35(10)
O3 Ce1 O2 1_655 2_666 67.59(10)
O9 Ce1 O1 1_565 . 69.33(10)
O8 Ce1 O1 2_656 . 69.60(10)
O6 Ce1 O1 . . 113.51(10)
O3 Ce1 O1 1_655 . 147.60(10)
O2 Ce1 O1 2_666 . 120.84(10)
O9 Ce1 O1W 1_565 . 75.72(10)
O8 Ce1 O1W 2_656 . 119.75(11)
O6 Ce1 O1W . . 67.66(10)
O3 Ce1 O1W 1_655 . 73.47(10)
O2 Ce1 O1W 2_666 . 134.75(11)
O1 Ce1 O1W . . 82.50(10)
O9 Ce1 O1 1_565 2_666 79.04(10)
O8 Ce1 O1 2_656 2_666 69.80(10)
O6 Ce1 O1 . 2_666 138.81(10)
O3 Ce1 O1 1_655 2_666 117.28(10)
O2 Ce1 O1 2_666 2_666 49.96(10)
O1 Ce1 O1 . 2_666 75.80(10)
O1W Ce1 O1 . 2_666 151.22(9)
O9 Ce1 O7 1_565 . 147.39(10)
O8 Ce1 O7 2_656 . 72.15(10)
O6 Ce1 O7 . . 50.26(9)
O3 Ce1 O7 1_655 . 69.70(10)
O2 Ce1 O7 2_666 . 74.76(10)
O1 Ce1 O7 . . 141.32(10)
O1W Ce1 O7 . . 112.36(9)
O1 Ce1 O7 2_666 . 96.35(9)
O9 Ce1 C1 1_565 2_666 77.77(11)
O8 Ce1 C1 2_656 2_666 87.39(12)
O6 Ce1 C1 . 2_666 134.58(11)
O3 Ce1 C1 1_655 2_666 91.94(12)
O2 Ce1 C1 2_666 2_666 24.43(11)
O1 Ce1 C1 . 2_666 99.20(11)
O1W Ce1 C1 . 2_666 150.89(12)
O1 Ce1 C1 2_666 2_666 25.54(11)
O7 Ce1 C1 . 2_666 84.49(10)
O9 Ce1 Ce1 1_565 2_666 70.04(7)
O8 Ce1 Ce1 2_656 2_666 63.92(7)
O6 Ce1 Ce1 . 2_666 137.33(8)
O3 Ce1 Ce1 1_655 2_666 144.99(8)
O2 Ce1 Ce1 2_666 2_666 84.17(7)
O1 Ce1 Ce1 . 2_666 39.05(7)
O1W Ce1 Ce1 . 2_666 119.27(7)
O1 Ce1 Ce1 2_666 2_666 36.76(6)
O7 Ce1 Ce1 . 2_666 123.63(7)
C1 Ce1 Ce1 2_666 2_666 60.81(9)
O2 C1 O1 . . 122.0(4)
O2 C1 C2 . . 119.2(4)
O1 C1 C2 . . 118.8(4)
O2 C1 Ce1 . 2_666 56.7(2)
O1 C1 Ce1 . 2_666 65.3(2)
C2 C1 Ce1 . 2_666 175.4(3)
C7 C2 C3 . . 120.4(4)
C7 C2 C1 . . 119.1(4)
C3 C2 C1 . . 120.4(4)
C4 C3 C2 . . 119.2(4)
C4 C3 H3 . . 120.4
C2 C3 H3 . . 120.4
C3 C4 C5 . . 119.6(4)
C3 C4 C8 . . 120.7(4)
C5 C4 C8 . . 119.5(4)
C6 C5 C4 . . 120.9(4)
C6 C5 H5 . . 119.6
C4 C5 H5 . . 119.6
C5 C6 C7 . . 120.0(4)
C5 C6 N2 . . 122.7(4)
C7 C6 N2 . . 117.2(4)
C6 C7 C2 . . 119.9(4)
C6 C7 H7 . . 120.1
C2 C7 H7 . . 120.1
O3 C8 O4 . . 124.5(4)
O3 C8 C4 . . 118.0(4)
O4 C8 C4 . . 117.4(4)
O5 C9 N2 . . 123.9(4)
O5 C9 C10 . . 121.0(4)
N2 C9 C10 . . 115.1(4)
C14 C10 C11 . . 117.8(5)
C14 C10 C9 . . 122.9(4)
C11 C10 C9 . . 119.1(5)
C12 C11 C10 . . 118.6(5)
C12 C11 H11 . . 120.7
C10 C11 H11 . . 120.7
N1 C12 C11 . . 123.9(5)
N1 C12 H12 . . 118.0
C11 C12 H12 . . 118.0
N1 C13 C14 . . 123.5(5)
N1 C13 H13 . . 118.2
C14 C13 H13 . . 118.2
C10 C14 C13 . . 119.1(5)
C10 C14 H14 . . 120.4
C13 C14 H14 . . 120.4
O6 C15 O7 . . 122.8(4)
O6 C15 C16 . . 116.8(4)
O7 C15 C16 . . 120.4(4)
C21 C16 C17 . . 119.9(4)
C21 C16 C15 . . 120.7(4)
C17 C16 C15 . . 119.4(4)
C18 C17 C16 . . 120.4(4)
C18 C17 H17 . . 119.8
C16 C17 H17 . . 119.8
C17 C18 C19 . . 119.6(4)
C17 C18 N4 . . 119.0(4)
C19 C18 N4 . . 121.3(4)
C20 C19 C18 . . 120.4(4)
C20 C19 H19 . . 119.8
C18 C19 H19 . . 119.8
C21 C20 C19 . . 119.7(4)
C21 C20 C22 . . 120.2(4)
C19 C20 C22 . . 120.0(4)
C16 C21 C20 . . 120.0(4)
C16 C21 H21 . . 120.0
C20 C21 H21 . . 120.0
O9 C22 O8 . . 125.2(4)
O9 C22 C20 . . 117.9(4)
O8 C22 C20 . . 116.9(4)
O10 C23 N4 . . 121.8(5)
O10 C23 C24 . . 119.4(5)
N4 C23 C24 . . 118.8(5)
C28 C24 C25 . . 117.2(5)
C28 C24 C23 . . 124.7(5)
C25 C24 C23 . . 118.1(5)
C26 C25 C24 . . 120.1(6)
C26 C25 H25 . . 119.9
C24 C25 H25 . . 119.9
N3 C26 C25 . . 122.7(6)
N3 C26 H26 . . 118.6
C25 C26 H26 . . 118.6
N3 C27 C28 . . 121.9(6)
N3 C27 H27 . . 119.1
C28 C27 H27 . . 119.1
C24 C28 C27 . . 120.2(5)
C24 C28 H28 . . 119.9
C27 C28 H28 . . 119.9
C13 N1 C12 . . 116.9(5)
C13 N1 Ag1 . 2_768 123.5(4)
C12 N1 Ag1 . 2_768 116.1(3)
C9 N2 C6 . . 125.4(4)
C9 N2 H2 . . 117.3
C6 N2 H2 . . 117.3
C27 N3 C26 . . 117.9(5)
C27 N3 Ag1 . . 121.3(4)
C26 N3 Ag1 . . 120.8(4)
C23 N4 C18 . . 122.0(4)
C23 N4 H4 . . 119.0
C18 N4 H4 . . 119.0
C1 O1 Ce1 . . 152.6(3)
C1 O1 Ce1 . 2_666 89.1(3)
Ce1 O1 Ce1 . 2_666 104.20(10)
C1 O2 Ce1 . 2_666 98.9(3)
C8 O3 Ce1 . 1_455 137.7(3)
C15 O6 Ce1 . . 97.7(3)
C15 O7 Ag1 . 1_554 119.3(3)
C15 O7 Ce1 . . 87.7(2)
Ag1 O7 Ce1 1_554 . 107.58(12)
C22 O8 Ce1 . 2_656 131.5(3)
C22 O9 Ce1 . 1_545 129.5(3)
Ce1 O1W H1WB . . 108.0
Ce1 O1W H1WA . . 107.2
H1WB O1W H1WA . . 107.1

loop_
_geom_bond_atom_site_label_1
_geom_bond_atom_site_label_2
_geom_bond_site_symmetry_2
_geom_bond_distance
Ag1 N1 2_768 2.239(4)
Ag1 N3 . 2.246(4)
Ag1 O7 1_556 2.306(3)
Ce1 O9 1_565 2.439(3)
Ce1 O8 2_656 2.483(3)
Ce1 O6 . 2.485(3)
Ce1 O3 1_655 2.493(3)
Ce1 O2 2_666 2.499(3)
Ce1 O1 . 2.551(3)
Ce1 O1W . 2.576(3)
Ce1 O1 2_666 2.685(3)
Ce1 O7 . 2.690(3)
C1 O2 . 1.237(5)
C1 O1 . 1.274(5)
C1 C2 . 1.503(6)
C2 C7 . 1.383(6)
C2 C3 . 1.393(6)
C3 C4 . 1.384(6)
C3 H3 . 0.9300
C4 C5 . 1.394(6)
C4 C8 . 1.498(6)
C5 C6 . 1.364(6)
C5 H5 . 0.9300
C6 C7 . 1.382(6)
C6 N2 . 1.416(6)
C7 H7 . 0.9300
C8 O3 . 1.255(6)
C8 O4 . 1.260(5)
C9 O5 . 1.225(6)
C9 N2 . 1.329(6)
C9 C10 . 1.503(7)
C10 C14 . 1.374(7)
C10 C11 . 1.378(7)
C11 C12 . 1.371(7)
C11 H11 . 0.9300
C12 N1 . 1.324(7)
C12 H12 . 0.9300
C13 N1 . 1.318(7)
C13 C14 . 1.374(8)
C13 H13 . 0.9300
C14 H14 . 0.9300
C15 O6 . 1.247(5)
C15 O7 . 1.264(5)
C15 C16 . 1.503(6)
C16 C21 . 1.383(6)
C16 C17 . 1.393(6)
C17 C18 . 1.374(6)
C17 H17 . 0.9300
C18 C19 . 1.390(6)
C18 N4 . 1.423(6)
C19 C20 . 1.386(6)
C19 H19 . 0.9300
C20 C21 . 1.385(6)
C20 C22 . 1.499(6)
C21 H21 . 0.9300
C22 O9 . 1.256(5)
C22 O8 . 1.265(5)
C23 O10 . 1.224(6)
C23 N4 . 1.341(6)
C23 C24 . 1.485(7)
C24 C28 . 1.376(8)
C24 C25 . 1.382(8)
C25 C26 . 1.365(7)
C25 H25 . 0.9300
C26 N3 . 1.343(8)
C26 H26 . 0.9300
C27 N3 . 1.335(7)
C27 C28 . 1.388(7)
C27 H27 . 0.9300
C28 H28 . 0.9300
N2 H2 . 0.8600
N4 H4 . 0.8600
O1W H1WB . 0.8500
O1W H1WA . 0.8500

loop_
_geom_hbond_atom_site_label_D
_geom_hbond_atom_site_label_H
_geom_hbond_atom_site_label_A
_geom_hbond_site_symmetry_A
_geom_hbond_distance_DH
_geom_hbond_distance_HA
_geom_hbond_distance_DA
_geom_hbond_angle_DHA
O1W H1WA O5 2_667 0.85 2.08 2.836(5) 147
O1W H1WB O4 1_655 0.85 2.01 2.691(6) 137
N2 H2 O10 1_565 0.86 2.01 2.788(7) 149
N4 H4 O4 2_667 0.86 2.08 2.926(6) 167

loop_
_geom_torsion_atom_site_label_1
_geom_torsion_atom_site_label_2
_geom_torsion_atom_site_label_3
_geom_torsion_atom_site_label_4
_geom_torsion_site_symmetry_1
_geom_torsion_site_symmetry_4
_geom_torsion
O2 C1 C2 C7 . . -160.8(4)
O1 C1 C2 C7 . . 19.1(6)
O2 C1 C2 C3 . . 17.6(7)
O1 C1 C2 C3 . . -162.4(4)
C7 C2 C3 C4 . . -0.3(7)
C1 C2 C3 C4 . . -178.7(4)
C2 C3 C4 C5 . . -0.5(7)
C2 C3 C4 C8 . . 173.2(4)
C3 C4 C5 C6 . . 0.5(7)
C8 C4 C5 C6 . . -173.3(4)
C4 C5 C6 C7 . . 0.3(7)
C4 C5 C6 N2 . . 177.7(4)
C5 C6 C7 C2 . . -1.0(7)
N2 C6 C7 C2 . . -178.6(4)
C3 C2 C7 C6 . . 1.0(7)
C1 C2 C7 C6 . . 179.4(4)
C3 C4 C8 O3 . . 29.7(7)
C5 C4 C8 O3 . . -156.5(4)
C3 C4 C8 O4 . . -147.4(4)
C5 C4 C8 O4 . . 26.3(6)
O5 C9 C10 C14 . . 139.0(5)
N2 C9 C10 C14 . . -38.8(7)
O5 C9 C10 C11 . . -36.7(7)
N2 C9 C10 C11 . . 145.5(5)
C14 C10 C11 C12 . . -1.0(8)
C9 C10 C11 C12 . . 174.9(5)
C10 C11 C12 N1 . . -2.4(10)
C11 C10 C14 C13 . . 2.4(8)
C9 C10 C14 C13 . . -173.4(5)
N1 C13 C14 C10 . . -0.5(10)
O6 C15 C16 C21 . . 151.8(5)
O7 C15 C16 C21 . . -28.0(7)
O6 C15 C16 C17 . . -26.0(7)
O7 C15 C16 C17 . . 154.2(5)
C21 C16 C17 C18 . . 2.2(7)
C15 C16 C17 C18 . . 180.0(4)
C16 C17 C18 C19 . . -1.7(8)
C16 C17 C18 N4 . . -178.7(4)
C17 C18 C19 C20 . . 0.0(7)
N4 C18 C19 C20 . . 176.9(5)
C18 C19 C20 C21 . . 1.2(7)
C18 C19 C20 C22 . . -175.0(4)
C17 C16 C21 C20 . . -1.0(7)
C15 C16 C21 C20 . . -178.7(4)
C19 C20 C21 C16 . . -0.7(7)
C22 C20 C21 C16 . . 175.4(4)
C21 C20 C22 O9 . . 165.3(4)
C19 C20 C22 O9 . . -18.5(6)
C21 C20 C22 O8 . . -15.4(7)
C19 C20 C22 O8 . . 160.8(4)
O10 C23 C24 C28 . . 137.3(6)
N4 C23 C24 C28 . . -42.4(8)
O10 C23 C24 C25 . . -40.9(8)
N4 C23 C24 C25 . . 139.4(5)
C28 C24 C25 C26 . . -0.8(8)
C23 C24 C25 C26 . . 177.5(5)
C24 C25 C26 N3 . . -0.3(9)
C25 C24 C28 C27 . . 1.4(8)
C23 C24 C28 C27 . . -176.8(5)
N3 C27 C28 C24 . . -0.9(9)
C14 C13 N1 C12 . . -2.7(10)
C14 C13 N1 Ag1 . 2_768 154.9(5)
C11 C12 N1 C13 . . 4.2(10)
C11 C12 N1 Ag1 . 2_768 -155.1(5)
O5 C9 N2 C6 . . -7.6(7)
C10 C9 N2 C6 . . 170.2(4)
C5 C6 N2 C9 . . 45.2(7)
C7 C6 N2 C9 . . -137.3(5)
C28 C27 N3 C26 . . -0.2(8)
C28 C27 N3 Ag1 . . -179.0(4)
C25 C26 N3 C27 . . 0.8(9)
C25 C26 N3 Ag1 . . 179.6(4)
N1 Ag1 N3 C27 2_768 . -40.7(5)
O7 Ag1 N3 C27 1_556 . 168.3(4)
N1 Ag1 N3 C26 2_768 . 140.5(4)
O7 Ag1 N3 C26 1_556 . -10.4(5)
O10 C23 N4 C18 . . 7.5(8)
C24 C23 N4 C18 . . -172.8(4)
C17 C18 N4 C23 . . 124.9(5)
C19 C18 N4 C23 . . -52.0(7)
O2 C1 O1 Ce1 . . -118.1(6)
C2 C1 O1 Ce1 . . 62.0(8)
Ce1 C1 O1 Ce1 2_666 . -120.2(6)
O2 C1 O1 Ce1 . 2_666 2.1(4)
C2 C1 O1 Ce1 . 2_666 -177.8(4)
O9 Ce1 O1 C1 1_565 . -159.6(6)
O8 Ce1 O1 C1 2_656 . 43.6(6)
O6 Ce1 O1 C1 . . -20.4(6)
O3 Ce1 O1 C1 1_655 . -124.1(6)
O2 Ce1 O1 C1 2_666 . 139.5(6)
O1W Ce1 O1 C1 . . -82.1(6)
O1 Ce1 O1 C1 2_666 . 117.0(7)
O7 Ce1 O1 C1 . . 34.7(7)
C1 Ce1 O1 C1 2_666 . 127.3(6)
Ce1 Ce1 O1 C1 2_666 . 117.0(7)
O9 Ce1 O1 Ce1 1_565 2_666 83.44(12)
O8 Ce1 O1 Ce1 2_656 2_666 -73.38(11)
O6 Ce1 O1 Ce1 . 2_666 -137.43(11)
O3 Ce1 O1 Ce1 1_655 2_666 118.93(17)
O2 Ce1 O1 Ce1 2_666 2_666 22.50(16)
O1W Ce1 O1 Ce1 . 2_666 160.95(12)
O1 Ce1 O1 Ce1 2_666 2_666 0.0
O7 Ce1 O1 Ce1 . 2_666 -82.34(16)
C1 Ce1 O1 Ce1 2_666 2_666 10.33(13)
O1 C1 O2 Ce1 . 2_666 -2.3(5)
C2 C1 O2 Ce1 . 2_666 177.6(3)
O4 C8 O3 Ce1 . 1_455 26.3(8)
C4 C8 O3 Ce1 . 1_455 -150.6(3)
O7 C15 O6 Ce1 . . -13.1(5)
C16 C15 O6 Ce1 . . 167.0(4)
O9 Ce1 O6 C15 1_565 . -129.0(3)
O8 Ce1 O6 C15 2_656 . 84.7(3)
O3 Ce1 O6 C15 1_655 . -67.4(3)
O2 Ce1 O6 C15 2_666 . -14.7(3)
O1 Ce1 O6 C15 . . 144.9(3)
O1W Ce1 O6 C15 . . -144.5(3)
O1 Ce1 O6 C15 2_666 . 49.7(4)
O7 Ce1 O6 C15 . . 6.7(3)
C1 Ce1 O6 C15 2_666 . 12.6(4)
Ce1 Ce1 O6 C15 2_666 . 105.9(3)
O6 C15 O7 Ag1 . 1_554 121.0(4)
C16 C15 O7 Ag1 . 1_554 -59.2(5)
O6 C15 O7 Ce1 . . 12.0(5)
C16 C15 O7 Ce1 . . -168.1(4)
O9 Ce1 O7 C15 1_565 . 120.7(3)
O8 Ce1 O7 C15 2_656 . -93.3(3)
O6 Ce1 O7 C15 . . -6.6(3)
O3 Ce1 O7 C15 1_655 . 83.5(3)
O2 Ce1 O7 C15 2_666 . 154.8(3)
O1 Ce1 O7 C15 . . -84.5(3)
O1W Ce1 O7 C15 . . 22.2(3)
O1 Ce1 O7 C15 2_666 . -159.7(3)
C1 Ce1 O7 C15 2_666 . 177.6(3)
Ce1 Ce1 O7 C15 2_666 . -133.1(3)
O9 Ce1 O7 Ag1 1_565 1_554 0.7(2)
O8 Ce1 O7 Ag1 2_656 1_554 146.62(14)
O6 Ce1 O7 Ag1 . 1_554 -126.60(18)
O3 Ce1 O7 Ag1 1_655 1_554 -36.53(12)
O2 Ce1 O7 Ag1 2_666 1_554 34.77(12)
O1 Ce1 O7 Ag1 . 1_554 155.43(12)
O1W Ce1 O7 Ag1 . 1_554 -97.83(13)
O1 Ce1 O7 Ag1 2_666 1_554 80.25(12)
C1 Ce1 O7 Ag1 2_666 1_554 57.59(13)
Ce1 Ce1 O7 Ag1 2_666 1_554 106.86(10)
O9 C22 O8 Ce1 . 2_656 65.6(6)
C20 C22 O8 Ce1 . 2_656 -113.6(4)
O8 C22 O9 Ce1 . 1_545 -41.8(6)
C20 C22 O9 Ce1 . 1_545 137.4(3)
